data_4069201
loop_
_publ_author_name
'Li, Ling'
'Brennessel, William W.'
'Jones, William D.'

_publ_section_title
;
 C&#x2212;H Activation of Phenyl Imines and 2-Phenylpyridines with
 [Cp*MCl2]2(M = Ir, Rh): Regioselectivity, Kinetics, and Mechanism
;
_journal_issue 12
_journal_name_full Organometallics
_journal_page_first 3492
_journal_paper_doi 10.1021/om9000742
_journal_volume 28
_journal_year 2009
_chemical_formula_moiety 'C22 H25 Cl Ir N'
_chemical_formula_sum 'C22 H25 Cl Ir N'
_chemical_formula_weight 531.08
_chemical_name_common jonll53
_chemical_name_systematic
;
 ?
;
_space_group_IT_number 14
_symmetry_cell_setting monoclinic
_symmetry_space_group_name_Hall '-P 2ybc'
_symmetry_space_group_name_H-M 'P 1 21/c 1'
_atom_sites_solution_hydrogens geom
_atom_sites_solution_primary direct
_atom_sites_solution_secondary difmap
_audit_creation_method SHELXL-97
_cell_angle_alpha 90.00
_cell_angle_beta 101.872(4)
_cell_angle_gamma 90.00
_cell_formula_units_Z 4
_cell_length_a 7.4556(17)
_cell_length_b 14.187(3)
_cell_length_c 18.047(4)
_cell_measurement_reflns_used 3950
_cell_measurement_temperature 100.0(1)
_cell_measurement_theta_max 37.39
_cell_measurement_theta_min 3.09
_cell_volume 1868.0(7)
_computing_cell_refinement 'SAINT (Bruker, 2007)'
_computing_data_collection 'APEX2 (Bruker, 2007)'
_computing_data_reduction 'SAINT (Bruker, 2007)'
_computing_molecular_graphics 'SHELXTL (Sheldrick, 2008)'
_computing_publication_material 'SHELXTL (Sheldrick, 2008)'
_computing_structure_refinement 'SHELXL-97 (Sheldrick, 2008)'
_computing_structure_solution 'SIR97 (Altomare et al., 1999)'
_diffrn_ambient_temperature 100.0(1)
_diffrn_measured_fraction_theta_full 0.989
_diffrn_measured_fraction_theta_max 0.989
_diffrn_measurement_device_type 'Bruker SMART APEX II CCD Platform'
_diffrn_measurement_method 'area detector, \w scans per \f'
_diffrn_radiation_monochromator graphite
_diffrn_radiation_source 'fine-focus sealed tube'
_diffrn_radiation_type MoK\a
_diffrn_radiation_wavelength 0.71073
_diffrn_reflns_av_R_equivalents 0.0614
_diffrn_reflns_av_sigmaI/netI 0.0570
_diffrn_reflns_limit_h_max 12
_diffrn_reflns_limit_h_min -12
_diffrn_reflns_limit_k_max 24
_diffrn_reflns_limit_k_min -24
_diffrn_reflns_limit_l_max 30
_diffrn_reflns_limit_l_min -30
_diffrn_reflns_number 44337
_diffrn_reflns_theta_full 37.78
_diffrn_reflns_theta_max 37.78
_diffrn_reflns_theta_min 1.84
_exptl_absorpt_coefficient_mu 7.294
_exptl_absorpt_correction_T_max 0.4148
_exptl_absorpt_correction_T_min 0.2045
_exptl_absorpt_correction_type multi-scan
_exptl_absorpt_process_details 'SADABS (Sheldrick, 2007)'
_exptl_crystal_colour yellow-orange
_exptl_crystal_density_diffrn 1.888
_exptl_crystal_density_method 'not measured'
_exptl_crystal_description block
_exptl_crystal_F_000 1032
_exptl_crystal_size_max 0.28
_exptl_crystal_size_mid 0.16
_exptl_crystal_size_min 0.12
_refine_diff_density_max 2.006
_refine_diff_density_min -2.492
_refine_diff_density_rms 0.184
_refine_ls_extinction_method none
_refine_ls_goodness_of_fit_ref 1.059
_refine_ls_hydrogen_treatment constr
_refine_ls_matrix_type full
_refine_ls_number_parameters 232
_refine_ls_number_reflns 9915
_refine_ls_number_restraints 0
_refine_ls_restrained_S_all 1.059
_refine_ls_R_factor_all 0.0552
_refine_ls_R_factor_gt 0.0346
_refine_ls_shift/su_max 0.001
_refine_ls_shift/su_mean 0.000
_refine_ls_structure_factor_coef Fsqd
_refine_ls_weighting_details 'calc w=1/[\s^2^(Fo^2^)+(0.0000P)^2^+2.1882P] where P=(Fo^2^+2Fc^2^)/3'
_refine_ls_weighting_scheme calc
_refine_ls_wR_factor_gt 0.0636
_refine_ls_wR_factor_ref 0.0678
_reflns_number_gt 7471
_reflns_number_total 9915
_reflns_threshold_expression >2sigma(I)
_cod_data_source_file om9000742_si_002.cif
_cod_data_source_block jonll53_2j
_cod_original_cell_volume 1868.1(7)
_cod_database_code 4069201

loop_
_symmetry_equiv_pos_as_xyz
'x, y, z'
'-x, y+1/2, -z+1/2'
'-x, -y, -z'
'x, -y-1/2, z-1/2'

loop_
_atom_site_label
_atom_site_type_symbol
_atom_site_fract_x
_atom_site_fract_y
_atom_site_fract_z
_atom_site_U_iso_or_equiv
_atom_site_adp_type
_atom_site_occupancy
_atom_site_symmetry_multiplicity
_atom_site_calc_flag
_atom_site_refinement_flags
Ir1 Ir 0.323763(14) 0.609880(7) 0.191659(6) 0.01552(3) Uani 1 1 d .
Cl1 Cl 0.01974(10) 0.67285(5) 0.16512(4) 0.02218(13) Uani 1 1 d .
N1 N 0.1985(3) 0.48302(16) 0.14989(14) 0.0163(4) Uani 1 1 d .
C1 C 0.2679(4) 0.5502(2) 0.28671(17) 0.0199(5) Uani 1 1 d .
C2 C 0.3068(5) 0.5870(2) 0.36002(19) 0.0264(7) Uani 1 1 d .
H2A H 0.3566 0.6487 0.3680 0.032 Uiso 1 1 calc R
C3 C 0.2749(5) 0.5360(3) 0.42154(19) 0.0301(7) Uani 1 1 d .
H3A H 0.3057 0.5629 0.4707 0.036 Uiso 1 1 calc R
C4 C 0.1983(5) 0.4456(3) 0.41253(19) 0.0279(7) Uani 1 1 d .
C5 C 0.1528(4) 0.4093(2) 0.34019(18) 0.0222(6) Uani 1 1 d .
H5A H 0.0982 0.3487 0.3323 0.027 Uiso 1 1 calc R
C6 C 0.1860(4) 0.4609(2) 0.27830(17) 0.0180(5) Uani 1 1 d .
C7 C 0.1422(4) 0.42525(19) 0.20075(16) 0.0167(5) Uani 1 1 d .
C8 C 0.0530(4) 0.3410(2) 0.17705(18) 0.0209(5) Uani 1 1 d .
H8A H 0.0127 0.3013 0.2128 0.025 Uiso 1 1 calc R
C9 C 0.0228(5) 0.3147(2) 0.10223(19) 0.0251(6) Uani 1 1 d .
H9A H -0.0366 0.2568 0.0860 0.030 Uiso 1 1 calc R
C10 C 0.0807(5) 0.3743(2) 0.05060(19) 0.0254(6) Uani 1 1 d .
H10A H 0.0616 0.3581 -0.0015 0.030 Uiso 1 1 calc R
C11 C 0.1663(4) 0.4575(2) 0.07679(17) 0.0211(6) Uani 1 1 d .
H11A H 0.2042 0.4987 0.0414 0.025 Uiso 1 1 calc R
C12 C 0.5906(4) 0.5983(2) 0.16387(18) 0.0196(5) Uani 1 1 d .
C13 C 0.6086(4) 0.6379(2) 0.23739(18) 0.0218(6) Uani 1 1 d .
C14 C 0.5062(4) 0.7252(2) 0.2294(2) 0.0244(6) Uani 1 1 d .
C15 C 0.4394(4) 0.7403(2) 0.1498(2) 0.0261(7) Uani 1 1 d .
C16 C 0.4905(4) 0.6638(2) 0.10902(18) 0.0238(6) Uani 1 1 d .
C17 C 0.6768(5) 0.5089(2) 0.1452(2) 0.0318(8) Uani 1 1 d .
H17A H 0.7738 0.5235 0.1176 0.048 Uiso 1 1 calc R
H17B H 0.5837 0.4693 0.1136 0.048 Uiso 1 1 calc R
H17C H 0.7295 0.4753 0.1921 0.048 Uiso 1 1 calc R
C18 C 0.7253(5) 0.5991(3) 0.3085(2) 0.0374(9) Uani 1 1 d .
H18A H 0.8547 0.6115 0.3087 0.056 Uiso 1 1 calc R
H18B H 0.7057 0.5309 0.3108 0.056 Uiso 1 1 calc R
H18C H 0.6918 0.6293 0.3526 0.056 Uiso 1 1 calc R
C19 C 0.4847(6) 0.7948(3) 0.2893(3) 0.0423(11) Uani 1 1 d .
H19A H 0.5212 0.8575 0.2750 0.064 Uiso 1 1 calc R
H19B H 0.5625 0.7762 0.3377 0.064 Uiso 1 1 calc R
H19C H 0.3564 0.7964 0.2943 0.064 Uiso 1 1 calc R
C20 C 0.3333(5) 0.8244(3) 0.1159(3) 0.0455(11) Uani 1 1 d .
H20A H 0.4178 0.8764 0.1128 0.068 Uiso 1 1 calc R
H20B H 0.2475 0.8432 0.1477 0.068 Uiso 1 1 calc R
H20C H 0.2648 0.8088 0.0650 0.068 Uiso 1 1 calc R
C21 C 0.4643(6) 0.6541(4) 0.0248(2) 0.0437(10) Uani 1 1 d .
H21A H 0.5697 0.6815 0.0079 0.066 Uiso 1 1 calc R
H21B H 0.3524 0.6872 0.0004 0.066 Uiso 1 1 calc R
H21C H 0.4537 0.5872 0.0110 0.066 Uiso 1 1 calc R
C22 C 0.1729(6) 0.3883(3) 0.4801(2) 0.0402(9) Uani 1 1 d .
H22A H 0.1209 0.3267 0.4630 0.060 Uiso 1 1 calc R
H22B H 0.0896 0.4216 0.5066 0.060 Uiso 1 1 calc R
H22C H 0.2918 0.3795 0.5145 0.060 Uiso 1 1 calc R

loop_
_atom_site_aniso_label
_atom_site_aniso_U_11
_atom_site_aniso_U_22
_atom_site_aniso_U_33
_atom_site_aniso_U_23
_atom_site_aniso_U_13
_atom_site_aniso_U_12
Ir1 0.01562(5) 0.01384(4) 0.01830(5) -0.00107(4) 0.00627(3) -0.00167(4)
Cl1 0.0183(3) 0.0176(3) 0.0323(4) -0.0018(3) 0.0090(3) 0.0009(2)
N1 0.0170(11) 0.0135(9) 0.0188(11) -0.0005(8) 0.0043(9) 0.0012(8)
C1 0.0198(14) 0.0215(13) 0.0192(13) -0.0009(10) 0.0063(11) -0.0026(10)
C2 0.0302(17) 0.0279(15) 0.0223(15) -0.0049(11) 0.0081(13) -0.0082(12)
C3 0.0328(19) 0.0402(19) 0.0181(14) -0.0051(13) 0.0074(13) -0.0070(15)
C4 0.0319(18) 0.0326(17) 0.0208(15) 0.0041(12) 0.0091(13) -0.0029(14)
C5 0.0214(14) 0.0221(14) 0.0237(14) 0.0031(10) 0.0063(11) -0.0035(10)
C6 0.0178(13) 0.0174(12) 0.0194(13) 0.0007(9) 0.0053(10) -0.0019(10)
C7 0.0157(12) 0.0154(11) 0.0187(13) 0.0013(9) 0.0032(10) 0.0024(9)
C8 0.0212(14) 0.0147(12) 0.0264(15) -0.0008(10) 0.0038(11) -0.0009(10)
C9 0.0240(15) 0.0193(13) 0.0299(16) -0.0016(11) 0.0007(12) 0.0028(11)
C10 0.0302(17) 0.0226(15) 0.0209(14) -0.0054(10) -0.0005(12) 0.0025(11)
C11 0.0252(15) 0.0192(12) 0.0189(13) -0.0004(10) 0.0048(11) 0.0028(11)
C12 0.0152(12) 0.0175(13) 0.0280(14) -0.0021(10) 0.0087(10) -0.0021(10)
C13 0.0184(14) 0.0248(13) 0.0234(14) -0.0010(11) 0.0068(11) -0.0066(11)
C14 0.0188(14) 0.0185(13) 0.0390(18) -0.0084(12) 0.0134(13) -0.0059(11)
C15 0.0192(14) 0.0178(13) 0.0420(19) 0.0079(12) 0.0082(13) -0.0026(11)
C16 0.0210(14) 0.0292(15) 0.0223(14) 0.0041(11) 0.0070(11) -0.0052(12)
C17 0.0221(16) 0.0236(15) 0.053(2) -0.0128(14) 0.0165(16) -0.0028(12)
C18 0.0224(15) 0.061(3) 0.0262(17) 0.0085(16) -0.0018(13) -0.0145(17)
C19 0.035(2) 0.037(2) 0.064(3) -0.0285(19) 0.029(2) -0.0175(16)
C20 0.0259(19) 0.0243(17) 0.087(3) 0.0221(19) 0.013(2) 0.0004(14)
C21 0.033(2) 0.076(3) 0.0233(18) 0.0053(18) 0.0073(15) -0.017(2)
C22 0.043(2) 0.055(2) 0.0238(16) 0.0108(17) 0.0093(15) -0.012(2)

loop_
_atom_type_symbol
_atom_type_description
_atom_type_scat_dispersion_real
_atom_type_scat_dispersion_imag
_atom_type_scat_source
C C 0.0033 0.0016 'International Tables Vol C Tables 4.2.6.8 and 6.1.1.4'
H H 0.0000 0.0000 'International Tables Vol C Tables 4.2.6.8 and 6.1.1.4'
N N 0.0061 0.0033 'International Tables Vol C Tables 4.2.6.8 and 6.1.1.4'
Cl Cl 0.1484 0.1585 'International Tables Vol C Tables 4.2.6.8 and 6.1.1.4'
Ir Ir -1.4442 7.9887 'International Tables Vol C Tables 4.2.6.8 and 6.1.1.4'

loop_
_geom_angle_atom_site_label_1
_geom_angle_atom_site_label_2
_geom_angle_atom_site_label_3
_geom_angle
C1 Ir1 N1 78.01(11)
C1 Ir1 C14 106.02(13)
N1 Ir1 C14 167.19(10)
C1 Ir1 C13 96.36(12)
N1 Ir1 C13 128.95(11)
C14 Ir1 C13 39.31(12)
C1 Ir1 C12 121.60(12)
N1 Ir1 C12 102.43(10)
C14 Ir1 C12 64.99(11)
C13 Ir1 C12 38.55(12)
C1 Ir1 C15 142.20(13)
N1 Ir1 C15 139.72(12)
C14 Ir1 C15 38.22(13)
C13 Ir1 C15 63.78(12)
C12 Ir1 C15 63.01(11)
C1 Ir1 C16 158.99(13)
N1 Ir1 C16 108.53(11)
C14 Ir1 C16 63.49(12)
C13 Ir1 C16 63.73(12)
C12 Ir1 C16 38.15(12)
C15 Ir1 C16 36.44(12)
C1 Ir1 Cl1 88.52(9)
N1 Ir1 Cl1 85.12(7)
C14 Ir1 Cl1 106.95(9)
C13 Ir1 Cl1 145.89(9)
C12 Ir1 Cl1 149.77(8)
C15 Ir1 Cl1 92.22(9)
C16 Ir1 Cl1 111.63(9)
C11 N1 C7 118.9(3)
C11 N1 Ir1 124.2(2)
C7 N1 Ir1 116.84(19)
C2 C1 C6 116.2(3)
C2 C1 Ir1 127.3(2)
C6 C1 Ir1 116.5(2)
C3 C2 C1 121.8(3)
C3 C2 H2A 119.1
C1 C2 H2A 119.1
C2 C3 C4 121.2(3)
C2 C3 H3A 119.4
C4 C3 H3A 119.4
C5 C4 C3 117.8(3)
C5 C4 C22 121.1(3)
C3 C4 C22 121.0(3)
C4 C5 C6 120.7(3)
C4 C5 H5A 119.6
C6 C5 H5A 119.6
C5 C6 C1 122.1(3)
C5 C6 C7 122.8(3)
C1 C6 C7 115.1(2)
N1 C7 C8 120.3(3)
N1 C7 C6 113.5(2)
C8 C7 C6 126.2(3)
C9 C8 C7 120.4(3)
C9 C8 H8A 119.8
C7 C8 H8A 119.8
C8 C9 C10 118.9(3)
C8 C9 H9A 120.6
C10 C9 H9A 120.6
C11 C10 C9 118.5(3)
C11 C10 H10A 120.8
C9 C10 H10A 120.8
N1 C11 C10 123.0(3)
N1 C11 H11A 118.5
C10 C11 H11A 118.5
C13 C12 C16 108.7(3)
C13 C12 C17 125.8(3)
C16 C12 C17 125.2(3)
C13 C12 Ir1 70.55(17)
C16 C12 Ir1 74.90(17)
C17 C12 Ir1 125.4(2)
C12 C13 C14 107.4(3)
C12 C13 C18 125.5(3)
C14 C13 C18 127.0(3)
C12 C13 Ir1 70.90(17)
C14 C13 Ir1 70.17(18)
C18 C13 Ir1 127.8(2)
C15 C14 C13 107.1(3)
C15 C14 C19 123.8(3)
C13 C14 C19 128.8(4)
C15 C14 Ir1 74.30(18)
C13 C14 Ir1 70.52(17)
C19 C14 Ir1 125.3(2)
C16 C15 C14 109.4(3)
C16 C15 C20 125.5(4)
C14 C15 C20 125.1(3)
C16 C15 Ir1 72.75(17)
C14 C15 Ir1 67.48(17)
C20 C15 Ir1 126.3(2)
C15 C16 C12 107.1(3)
C15 C16 C21 127.4(3)
C12 C16 C21 125.2(3)
C15 C16 Ir1 70.81(17)
C12 C16 Ir1 66.94(16)
C21 C16 Ir1 131.5(2)
C12 C17 H17A 109.5
C12 C17 H17B 109.5
H17A C17 H17B 109.5
C12 C17 H17C 109.5
H17A C17 H17C 109.5
H17B C17 H17C 109.5
C13 C18 H18A 109.5
C13 C18 H18B 109.5
H18A C18 H18B 109.5
C13 C18 H18C 109.5
H18A C18 H18C 109.5
H18B C18 H18C 109.5
C14 C19 H19A 109.5
C14 C19 H19B 109.5
H19A C19 H19B 109.5
C14 C19 H19C 109.5
H19A C19 H19C 109.5
H19B C19 H19C 109.5
C15 C20 H20A 109.5
C15 C20 H20B 109.5
H20A C20 H20B 109.5
C15 C20 H20C 109.5
H20A C20 H20C 109.5
H20B C20 H20C 109.5
C16 C21 H21A 109.5
C16 C21 H21B 109.5
H21A C21 H21B 109.5
C16 C21 H21C 109.5
H21A C21 H21C 109.5
H21B C21 H21C 109.5
C4 C22 H22A 109.5
C4 C22 H22B 109.5
H22A C22 H22B 109.5
C4 C22 H22C 109.5
H22A C22 H22C 109.5
H22B C22 H22C 109.5

loop_
_geom_bond_atom_site_label_1
_geom_bond_atom_site_label_2
_geom_bond_distance
Ir1 C1 2.031(3)
Ir1 N1 2.095(2)
Ir1 C14 2.147(3)
Ir1 C13 2.151(3)
Ir1 C12 2.156(3)
Ir1 C15 2.237(3)
Ir1 C16 2.262(3)
Ir1 Cl1 2.3914(9)
N1 C11 1.341(4)
N1 C7 1.360(4)
C1 C2 1.396(4)
C1 C6 1.401(4)
C2 C3 1.386(5)
C2 H2A 0.9500
C3 C4 1.400(5)
C3 H3A 0.9500
C4 C5 1.379(5)
C4 C22 1.509(5)
C5 C6 1.400(4)
C5 H5A 0.9500
C6 C7 1.460(4)
C7 C8 1.392(4)
C8 C9 1.374(5)
C8 H8A 0.9500
C9 C10 1.391(5)
C9 H9A 0.9500
C10 C11 1.378(4)
C10 H10A 0.9500
C11 H11A 0.9500
C12 C13 1.422(4)
C12 C16 1.448(4)
C12 C17 1.491(4)
C13 C14 1.446(5)
C13 C18 1.500(5)
C14 C15 1.438(5)
C14 C19 1.497(5)
C15 C16 1.407(5)
C15 C20 1.491(5)
C16 C21 1.498(5)
C17 H17A 0.9800
C17 H17B 0.9800
C17 H17C 0.9800
C18 H18A 0.9800
C18 H18B 0.9800
C18 H18C 0.9800
C19 H19A 0.9800
C19 H19B 0.9800
C19 H19C 0.9800
C20 H20A 0.9800
C20 H20B 0.9800
C20 H20C 0.9800
C21 H21A 0.9800
C21 H21B 0.9800
C21 H21C 0.9800
C22 H22A 0.9800
C22 H22B 0.9800
C22 H22C 0.9800

loop_
_geom_torsion_atom_site_label_1
_geom_torsion_atom_site_label_2
_geom_torsion_atom_site_label_3
_geom_torsion_atom_site_label_4
_geom_torsion
C1 Ir1 N1 C11 178.2(3)
C14 Ir1 N1 C11 -72.1(6)
C13 Ir1 N1 C11 -93.3(3)
C12 Ir1 N1 C11 -61.7(3)
C15 Ir1 N1 C11 1.0(3)
C16 Ir1 N1 C11 -22.5(3)
Cl1 Ir1 N1 C11 88.7(2)
C1 Ir1 N1 C7 0.3(2)
C14 Ir1 N1 C7 110.1(5)
C13 Ir1 N1 C7 88.9(2)
C12 Ir1 N1 C7 120.5(2)
C15 Ir1 N1 C7 -176.8(2)
C16 Ir1 N1 C7 159.6(2)
Cl1 Ir1 N1 C7 -89.2(2)
N1 Ir1 C1 C2 179.7(3)
C14 Ir1 C1 C2 12.2(3)
C13 Ir1 C1 C2 51.1(3)
C12 Ir1 C1 C2 82.3(3)
C15 Ir1 C1 C2 -3.3(4)
C16 Ir1 C1 C2 69.0(5)
Cl1 Ir1 C1 C2 -95.0(3)
N1 Ir1 C1 C6 1.7(2)
C14 Ir1 C1 C6 -165.7(2)
C13 Ir1 C1 C6 -126.8(2)
C12 Ir1 C1 C6 -95.6(3)
C15 Ir1 C1 C6 178.8(2)
C16 Ir1 C1 C6 -109.0(4)
Cl1 Ir1 C1 C6 87.0(2)
C6 C1 C2 C3 3.2(5)
Ir1 C1 C2 C3 -174.8(3)
C1 C2 C3 C4 -1.3(6)
C2 C3 C4 C5 -1.0(6)
C2 C3 C4 C22 176.8(4)
C3 C4 C5 C6 1.3(5)
C22 C4 C5 C6 -176.5(3)
C4 C5 C6 C1 0.7(5)
C4 C5 C6 C7 179.3(3)
C2 C1 C6 C5 -2.9(5)
Ir1 C1 C6 C5 175.3(2)
C2 C1 C6 C7 178.4(3)
Ir1 C1 C6 C7 -3.4(4)
C11 N1 C7 C8 0.2(4)
Ir1 N1 C7 C8 178.1(2)
C11 N1 C7 C6 179.8(3)
Ir1 N1 C7 C6 -2.2(3)
C5 C6 C7 N1 -175.1(3)
C1 C6 C7 N1 3.6(4)
C5 C6 C7 C8 4.6(5)
C1 C6 C7 C8 -176.7(3)
N1 C7 C8 C9 0.8(5)
C6 C7 C8 C9 -178.8(3)
C7 C8 C9 C10 -0.9(5)
C8 C9 C10 C11 0.0(5)
C7 N1 C11 C10 -1.0(5)
Ir1 N1 C11 C10 -178.8(2)
C9 C10 C11 N1 0.9(5)
C1 Ir1 C12 C13 -55.7(2)
N1 Ir1 C12 C13 -139.15(17)
C14 Ir1 C12 C13 38.32(19)
C15 Ir1 C12 C13 81.0(2)
C16 Ir1 C12 C13 116.6(3)
Cl1 Ir1 C12 C13 119.02(19)
C1 Ir1 C12 C16 -172.30(18)
N1 Ir1 C12 C16 104.26(18)
C14 Ir1 C12 C16 -78.3(2)
C13 Ir1 C12 C16 -116.6(3)
C15 Ir1 C12 C16 -35.60(19)
Cl1 Ir1 C12 C16 2.4(3)
C1 Ir1 C12 C17 65.0(3)
N1 Ir1 C12 C17 -18.5(3)
C14 Ir1 C12 C17 159.0(3)
C13 Ir1 C12 C17 120.7(4)
C15 Ir1 C12 C17 -158.3(3)
C16 Ir1 C12 C17 -122.7(4)
Cl1 Ir1 C12 C17 -120.3(3)
C16 C12 C13 C14 4.7(3)
C17 C12 C13 C14 178.9(3)
Ir1 C12 C13 C14 -61.0(2)
C16 C12 C13 C18 -170.9(3)
C17 C12 C13 C18 3.3(5)
Ir1 C12 C13 C18 123.4(3)
C16 C12 C13 Ir1 65.7(2)
C17 C12 C13 Ir1 -120.1(3)
C1 Ir1 C13 C12 134.92(18)
N1 Ir1 C13 C12 55.2(2)
C14 Ir1 C13 C12 -117.5(3)
C15 Ir1 C13 C12 -78.8(2)
C16 Ir1 C13 C12 -38.03(18)
Cl1 Ir1 C13 C12 -128.28(16)
C1 Ir1 C13 C14 -107.58(19)
N1 Ir1 C13 C14 172.72(17)
C12 Ir1 C13 C14 117.5(3)
C15 Ir1 C13 C14 38.66(19)
C16 Ir1 C13 C14 79.5(2)
Cl1 Ir1 C13 C14 -10.8(3)
C1 Ir1 C13 C18 14.4(3)
N1 Ir1 C13 C18 -65.3(4)
C14 Ir1 C13 C18 121.9(4)
C12 Ir1 C13 C18 -120.6(4)
C15 Ir1 C13 C18 160.6(4)
C16 Ir1 C13 C18 -158.6(4)
Cl1 Ir1 C13 C18 111.2(3)
C12 C13 C14 C15 -4.4(3)
C18 C13 C14 C15 171.1(3)
Ir1 C13 C14 C15 -65.8(2)
C12 C13 C14 C19 -178.4(3)
C18 C13 C14 C19 -2.9(5)
Ir1 C13 C14 C19 120.1(3)
C12 C13 C14 Ir1 61.5(2)
C18 C13 C14 Ir1 -123.0(3)
C1 Ir1 C14 C15 -164.64(18)
N1 Ir1 C14 C15 88.7(6)
C13 Ir1 C14 C15 115.1(3)
C12 Ir1 C14 C15 77.5(2)
C16 Ir1 C14 C15 34.95(18)
Cl1 Ir1 C14 C15 -71.23(18)
C1 Ir1 C14 C13 80.29(19)
N1 Ir1 C14 C13 -26.4(6)
C12 Ir1 C14 C13 -37.59(18)
C15 Ir1 C14 C13 -115.1(3)
C16 Ir1 C14 C13 -80.12(19)
Cl1 Ir1 C14 C13 173.70(16)
C1 Ir1 C14 C19 -44.0(4)
N1 Ir1 C14 C19 -150.7(4)
C13 Ir1 C14 C19 -124.3(4)
C12 Ir1 C14 C19 -161.9(4)
C15 Ir1 C14 C19 120.6(4)
C16 Ir1 C14 C19 155.6(4)
Cl1 Ir1 C14 C19 49.4(4)
C13 C14 C15 C16 2.4(3)
C19 C14 C15 C16 176.8(3)
Ir1 C14 C15 C16 -60.9(2)
C13 C14 C15 C20 -177.3(3)
C19 C14 C15 C20 -2.8(5)
Ir1 C14 C15 C20 119.4(3)
C13 C14 C15 Ir1 63.3(2)
C19 C14 C15 Ir1 -122.3(3)
C1 Ir1 C15 C16 144.9(2)
N1 Ir1 C15 C16 -39.6(3)
C14 Ir1 C15 C16 120.3(3)
C13 Ir1 C15 C16 80.6(2)
C12 Ir1 C15 C16 37.26(19)
Cl1 Ir1 C15 C16 -124.66(19)
C1 Ir1 C15 C14 24.5(3)
N1 Ir1 C15 C14 -159.95(17)
C13 Ir1 C15 C14 -39.77(18)
C12 Ir1 C15 C14 -83.1(2)
C16 Ir1 C15 C14 -120.3(3)
Cl1 Ir1 C15 C14 114.99(17)
C1 Ir1 C15 C20 -93.3(4)
N1 Ir1 C15 C20 82.2(4)
C14 Ir1 C15 C20 -117.9(4)
C13 Ir1 C15 C20 -157.6(4)
C12 Ir1 C15 C20 159.0(4)
C16 Ir1 C15 C20 121.8(5)
Cl1 Ir1 C15 C20 -2.9(4)
C14 C15 C16 C12 0.5(3)
C20 C15 C16 C12 -179.9(3)
Ir1 C15 C16 C12 -57.2(2)
C14 C15 C16 C21 -174.2(3)
C20 C15 C16 C21 5.5(5)
Ir1 C15 C16 C21 128.2(3)
C14 C15 C16 Ir1 57.7(2)
C20 C15 C16 Ir1 -122.6(3)
C13 C12 C16 C15 -3.2(3)
C17 C12 C16 C15 -177.4(3)
Ir1 C12 C16 C15 59.7(2)
C13 C12 C16 C21 171.5(3)
C17 C12 C16 C21 -2.7(5)
Ir1 C12 C16 C21 -125.6(3)
C13 C12 C16 Ir1 -62.9(2)
C17 C12 C16 Ir1 122.9(3)
C1 Ir1 C16 C15 -100.6(4)
N1 Ir1 C16 C15 154.24(19)
C14 Ir1 C16 C15 -36.6(2)
C13 Ir1 C16 C15 -80.7(2)
C12 Ir1 C16 C15 -119.2(3)
Cl1 Ir1 C16 C15 62.2(2)
C1 Ir1 C16 C12 18.6(4)
N1 Ir1 C16 C12 -86.60(18)
C14 Ir1 C16 C12 82.5(2)
C13 Ir1 C16 C12 38.43(18)
C15 Ir1 C16 C12 119.2(3)
Cl1 Ir1 C16 C12 -178.68(15)
C1 Ir1 C16 C21 135.9(4)
N1 Ir1 C16 C21 30.8(4)
C14 Ir1 C16 C21 -160.1(4)
C13 Ir1 C16 C21 155.8(4)
C12 Ir1 C16 C21 117.4(4)
C15 Ir1 C16 C21 -123.5(5)
Cl1 Ir1 C16 C21 -61.3(4)
